data_1546848
loop_
_publ_author_name
'Wu, Xiang-Wen'
'Pan, Feng'
'Zhang, Dong'
'Jin, Guo-Xia'
'Ma, Jian-Ping'

_publ_section_title
;
 Self-assembly of new M( <scp>ii</scp> ) coordination polymers based on
 asymmetric 1,3,4-oxadiazole-containing ligands: effect of counterions and
 magnetic properties
;
_journal_issue 39
_journal_name_full CrystEngComm
_journal_page_first 5864
_journal_page_last 5872
_journal_paper_doi 10.1039/C7CE01379E
_journal_volume 19
_journal_year 2017
_chemical_formula_moiety 'C16 H10 N6 O7 Zn'
_chemical_formula_sum 'C16 H10 N6 O7 Zn'
_chemical_formula_weight 463.67
_chemical_name_systematic
;
 ? 
;
_space_group_crystal_system orthorhombic
_space_group_IT_number 61
_space_group_name_Hall '-P 2ac 2ab'
_space_group_name_H-M_alt 'P b c a'
_symmetry_space_group_name_Hall '-P 2ac 2ab'
_symmetry_space_group_name_H-M 'P b c a'
_atom_sites_solution_hydrogens geom
_atom_sites_solution_primary direct
_atom_sites_solution_secondary difmap
_audit_creation_date 2017-08-20
_audit_creation_method
;
Olex2 1.2
(compiled 2017.08.10 svn.r3458 for OlexSys, GUI svn.r5375)
;
_audit_update_record
;
2017-08-22 deposited with the CCDC.
2017-08-25 downloaded from the CCDC.
;
_cell_angle_alpha 90.00
_cell_angle_beta 90.00
_cell_angle_gamma 90.00
_cell_formula_units_Z 8
_cell_length_a 7.8558(3)
_cell_length_b 13.5861(5)
_cell_length_c 31.5006(14)
_cell_measurement_reflns_used 3358
_cell_measurement_temperature 289.0(5)
_cell_measurement_theta_max 27.0370
_cell_measurement_theta_min 3.5700
_cell_volume 3362.0(2)
_computing_cell_refinement
;
CrysAlisPro, Agilent Technologies,
Version 1.171.36.32 (release 02-08-2013 CrysAlis171 .NET)
(compiled Aug  2 2013,16:46:58)
;
_computing_data_collection
;
CrysAlisPro, Agilent Technologies,
Version 1.171.36.32 (release 02-08-2013 CrysAlis171 .NET)
(compiled Aug  2 2013,16:46:58)
;
_computing_data_reduction
;
CrysAlisPro, Agilent Technologies,
Version 1.171.36.32 (release 02-08-2013 CrysAlis171 .NET)
(compiled Aug  2 2013,16:46:58)
;
_computing_molecular_graphics 'Olex2 (Dolomanov et al., 2009)'
_computing_publication_material 'Olex2 (Dolomanov et al., 2009)'
_computing_structure_refinement 'ShelXL (Sheldrick, 2015)'
_computing_structure_solution 'ShelXS (Sheldrick, 2008)'
_diffrn_ambient_temperature 289.0(5)
_diffrn_detector_area_resol_mean 16.0793
_diffrn_measured_fraction_theta_full 0.999
_diffrn_measured_fraction_theta_max 0.999
_diffrn_measurement_details
;
#__ type_ start__ end____ width___ exp.time_
  1 omega   40.00   67.00   1.0000   10.4200
omega____ theta____ kappa____ phi______ frames
    -       18.1887  178.0000    0.0000 27

#__ type_ start__ end____ width___ exp.time_
  2 omega   38.00   93.00   1.0000   10.4200
omega____ theta____ kappa____ phi______ frames
    -       18.1887  178.0000  -90.0000 55

#__ type_ start__ end____ width___ exp.time_
  3 omega   18.00   45.00   1.0000   10.4200
omega____ theta____ kappa____ phi______ frames
    -       18.1887  -99.0000   60.0000 27

#__ type_ start__ end____ width___ exp.time_
  4 omega  -54.00  -28.00   1.0000   10.4200
omega____ theta____ kappa____ phi______ frames
    -       18.1887  -19.0000    0.0000 26

#__ type_ start__ end____ width___ exp.time_
  5 omega   27.00   62.00   1.0000   10.4200
omega____ theta____ kappa____ phi______ frames
    -       18.1887  -19.0000    0.0000 35

#__ type_ start__ end____ width___ exp.time_
  6 omega  -20.00   23.00   1.0000   10.4200
omega____ theta____ kappa____ phi______ frames
    -      -18.3450  -19.0000 -180.0000 43
;
_diffrn_measurement_device_type 'SuperNova, Dual, Cu at zero, Eos'
_diffrn_measurement_method '\w scans'
_diffrn_orient_matrix_UB_11 -0.0091379000
_diffrn_orient_matrix_UB_12 0.0249291000
_diffrn_orient_matrix_UB_13 0.0196451000
_diffrn_orient_matrix_UB_21 0.0544548000
_diffrn_orient_matrix_UB_22 -0.0348860000
_diffrn_orient_matrix_UB_23 0.0098184000
_diffrn_orient_matrix_UB_31 0.0714668000
_diffrn_orient_matrix_UB_32 0.0297672000
_diffrn_orient_matrix_UB_33 -0.0049630000
_diffrn_radiation_monochromator mirror
_diffrn_radiation_type 'Mo K\a'
_diffrn_radiation_wavelength 0.7107
_diffrn_reflns_av_R_equivalents 0.0395
_diffrn_reflns_av_unetI/netI 0.0404
_diffrn_reflns_limit_h_max 9
_diffrn_reflns_limit_h_min -6
_diffrn_reflns_limit_k_max 16
_diffrn_reflns_limit_k_min -16
_diffrn_reflns_limit_l_max 38
_diffrn_reflns_limit_l_min -38
_diffrn_reflns_number 11286
_diffrn_reflns_theta_full 25.50
_diffrn_reflns_theta_max 25.50
_diffrn_reflns_theta_min 2.90
_diffrn_source 'SuperNova (Mo) X-ray Source'
_diffrn_standards_decay_% none
_diffrn_standards_interval_count 1
_diffrn_standards_interval_time 5
_diffrn_standards_number 13081
_exptl_absorpt_coefficient_mu 1.522
_exptl_absorpt_correction_T_max 1.00000
_exptl_absorpt_correction_T_min 0.95691
_exptl_absorpt_correction_type multi-scan
_exptl_absorpt_process_details
;
CrysAlisPro, Agilent Technologies,
Version 1.171.36.32 (release 02-08-2013 CrysAlis171 .NET)
(compiled Aug  2 2013,16:46:58)
Empirical absorption correction using spherical harmonics,
 implemented in SCALE3 ABSPACK scaling algorithm.
;
_exptl_crystal_density_diffrn 1.832
_exptl_crystal_density_method 'not measured'
_exptl_crystal_description block
_exptl_crystal_F_000 1872
_exptl_crystal_size_max 0.27
_exptl_crystal_size_mid 0.15
_exptl_crystal_size_min 0.03
_refine_diff_density_max 0.631
_refine_diff_density_min -0.335
_refine_diff_density_rms 0.073
_refine_ls_extinction_method none
_refine_ls_goodness_of_fit_ref 1.088
_refine_ls_hydrogen_treatment constr
_refine_ls_matrix_type full
_refine_ls_number_parameters 271
_refine_ls_number_reflns 3139
_refine_ls_number_restraints 0
_refine_ls_restrained_S_all 1.088
_refine_ls_R_factor_all 0.0566
_refine_ls_R_factor_gt 0.0401
_refine_ls_shift/su_max 0.001
_refine_ls_shift/su_mean 0.000
_refine_ls_structure_factor_coef Fsqd
_refine_ls_weighting_details 'calc w=1/[\s^2^(Fo^2^)+(0.0384P)^2^+3.5500P] where P=(Fo^2^+2Fc^2^)/3'
_refine_ls_weighting_scheme calc
_refine_ls_wR_factor_gt 0.0926
_refine_ls_wR_factor_ref 0.1031
_reflns_number_gt 2445
_reflns_number_total 3139
_reflns_threshold_expression >2sigma(I)
_cod_data_source_file c7ce01379e2.cif
_cod_data_source_block exp_215
_cod_original_cell_volume 3362.1(2)
_cod_database_code 1546848
_chemical_oxdiff_formula 'C1 H1 N1 O1 Zn1'
_reflns_odcompleteness_completeness 99.72
_reflns_odcompleteness_iscentric 1
_reflns_odcompleteness_theta 26.32
_olex2_refinement_description
;
1. Fixed Uiso
 At 1.2 times of:
  All C(H) groups
2.a Aromatic/amide H refined with riding coordinates:
 C2(H2), C3(H3), C4(H4), C5(H5), C7(H7), C8(H8), C13(H13), C14(H14), C15(H15),
 C16(H16)
;
_olex2_submission_special_instructions 'No special instructions were received'

loop_
_space_group_symop_id
_space_group_symop_operation_xyz
1 'x, y, z'
2 '-x+1/2, -y, z+1/2'
3 'x+1/2, -y+1/2, -z'
4 '-x, y+1/2, -z+1/2'
5 '-x, -y, -z'
6 'x-1/2, y, -z-1/2'
7 '-x-1/2, y-1/2, z'
8 'x, -y-1/2, z-1/2'

loop_
_atom_site_label
_atom_site_type_symbol
_atom_site_fract_x
_atom_site_fract_y
_atom_site_fract_z
_atom_site_U_iso_or_equiv
_atom_site_adp_type
_atom_site_occupancy
_atom_site_calc_flag
_atom_site_refinement_flags_posn
C1 C 0.1647(4) 0.6712(2) 0.71073(10) 0.0259(7) Uani 1 d .
C2 C 0.2540(5) 0.5828(3) 0.72071(12) 0.0326(8) Uani 1 d .
H2 H 0.2977 0.5435 0.6991 0.039 Uiso 1 calc R
C3 C 0.2747(5) 0.5564(3) 0.76211(12) 0.0377(9) Uani 1 d .
H3 H 0.3307 0.4979 0.7685 0.045 Uiso 1 calc R
C4 C 0.2139(5) 0.6149(3) 0.79527(12) 0.0366(9) Uani 1 d .
H4 H 0.2310 0.5954 0.8232 0.044 Uiso 1 calc R
C5 C 0.1302(5) 0.7001(3) 0.78693(11) 0.0352(8) Uani 1 d .
H5 H 0.0903 0.7386 0.8092 0.042 Uiso 1 calc R
C6 C 0.1030(4) 0.7309(2) 0.74431(11) 0.0286(8) Uani 1 d .
C7 C 0.0145(5) 0.8177(2) 0.73402(11) 0.0331(8) Uani 1 d .
H7 H -0.0264 0.8584 0.7555 0.040 Uiso 1 calc R
C8 C -0.0111(5) 0.8419(2) 0.69250(11) 0.0314(8) Uani 1 d .
H8 H -0.0693 0.8990 0.6851 0.038 Uiso 1 calc R
C9 C 0.0527(4) 0.7784(2) 0.66126(10) 0.0253(7) Uani 1 d .
C10 C 0.0218(4) 0.7938(2) 0.61615(11) 0.0247(7) Uani 1 d .
C11 C -0.0697(4) 0.8515(2) 0.55835(10) 0.0267(7) Uani 1 d .
C12 C -0.1586(4) 0.9177(2) 0.52969(10) 0.0255(7) Uani 1 d .
C13 C -0.1874(4) 0.8869(2) 0.48810(11) 0.0293(8) Uani 1 d .
H13 H -0.1522 0.8241 0.4803 0.035 Uiso 1 calc R
C14 C -0.3129(4) 1.0333(2) 0.47057(12) 0.0316(8) Uani 1 d .
H14 H -0.3640 1.0737 0.4504 0.038 Uiso 1 calc R
C15 C -0.2916(5) 1.0688(2) 0.51146(12) 0.0342(8) Uani 1 d .
H15 H -0.3293 1.1316 0.5185 0.041 Uiso 1 calc R
C16 C -0.2141(4) 1.0107(2) 0.54165(11) 0.0300(8) Uani 1 d .
H16 H -0.1994 1.0332 0.5693 0.036 Uiso 1 calc R
N1 N 0.1387(4) 0.69552(19) 0.66906(9) 0.0269(6) Uani 1 d .
N2 N 0.0688(4) 0.73388(19) 0.58693(9) 0.0277(6) Uani 1 d .
N3 N 0.0105(4) 0.77147(19) 0.54844(8) 0.0285(6) Uani 1 d .
N4 N -0.2628(4) 0.9429(2) 0.45890(9) 0.0283(6) Uani 1 d .
N5 N 0.0587(5) 0.4608(2) 0.63916(10) 0.0437(9) Uani 1 d .
N6 N 0.5341(4) 0.7060(2) 0.59929(10) 0.0379(8) Uani 1 d .
O1 O -0.0642(3) 0.87142(15) 0.60087(7) 0.0269(5) Uani 1 d .
O2 O -0.0333(4) 0.5228(2) 0.62153(10) 0.0604(9) Uani 1 d .
O3 O 0.2180(4) 0.4706(2) 0.63195(9) 0.0486(7) Uani 1 d .
O4 O 0.0066(6) 0.3967(2) 0.66220(11) 0.0845(13) Uani 1 d .
O5 O 0.4612(3) 0.62877(19) 0.61475(9) 0.0414(6) Uani 1 d .
O6 O 0.6875(4) 0.7135(2) 0.60366(11) 0.0585(9) Uani 1 d .
O7 O 0.4462(4) 0.7661(2) 0.58048(11) 0.0634(9) Uani 1 d .
Zn1 Zn 0.21022(5) 0.61316(3) 0.604298(12) 0.02870(15) Uani 1 d .

loop_
_atom_site_aniso_label
_atom_site_aniso_U_11
_atom_site_aniso_U_22
_atom_site_aniso_U_33
_atom_site_aniso_U_23
_atom_site_aniso_U_13
_atom_site_aniso_U_12
C1 0.0272(17) 0.0325(18) 0.0180(16) -0.0010(14) -0.0013(15) -0.0042(14)
C2 0.036(2) 0.0333(18) 0.0285(19) -0.0049(16) -0.0019(17) 0.0052(15)
C3 0.043(2) 0.036(2) 0.034(2) 0.0061(17) -0.0071(19) 0.0039(17)
C4 0.041(2) 0.044(2) 0.0246(18) 0.0050(17) -0.0053(18) -0.0028(17)
C5 0.042(2) 0.042(2) 0.0209(17) -0.0063(16) -0.0007(18) -0.0069(17)
C6 0.0289(18) 0.0319(17) 0.0252(18) -0.0032(15) -0.0026(16) -0.0065(15)
C7 0.042(2) 0.0321(18) 0.0255(18) -0.0053(16) 0.0028(17) -0.0031(16)
C8 0.040(2) 0.0256(16) 0.0281(18) -0.0023(15) 0.0004(17) 0.0016(15)
C9 0.0288(18) 0.0263(16) 0.0208(16) -0.0013(14) -0.0007(16) -0.0043(14)
C10 0.0266(18) 0.0230(16) 0.0246(17) 0.0000(14) 0.0011(15) -0.0008(14)
C11 0.0300(18) 0.0281(17) 0.0219(17) 0.0010(14) 0.0004(16) -0.0077(14)
C12 0.0296(18) 0.0246(16) 0.0224(17) 0.0034(14) -0.0001(15) -0.0011(14)
C13 0.038(2) 0.0242(16) 0.0259(18) -0.0002(15) 0.0001(16) 0.0009(14)
C14 0.036(2) 0.0266(17) 0.0318(19) 0.0049(15) -0.0016(17) 0.0056(15)
C15 0.042(2) 0.0240(17) 0.037(2) -0.0042(16) 0.0015(19) 0.0029(15)
C16 0.035(2) 0.0292(18) 0.0259(18) -0.0058(15) 0.0021(17) -0.0027(15)
N1 0.0271(15) 0.0313(14) 0.0223(14) -0.0034(12) -0.0001(13) -0.0022(12)
N2 0.0312(15) 0.0293(14) 0.0227(14) 0.0005(12) -0.0012(14) 0.0013(12)
N3 0.0379(16) 0.0282(14) 0.0193(14) -0.0003(12) 0.0004(14) 0.0024(13)
N4 0.0345(16) 0.0265(14) 0.0237(14) 0.0020(12) -0.0037(14) 0.0008(12)
N5 0.070(3) 0.0350(17) 0.0256(17) -0.0036(15) 0.0063(19) -0.0139(18)
N6 0.0404(19) 0.0395(18) 0.0338(18) -0.0105(15) -0.0013(17) -0.0019(15)
O1 0.0328(13) 0.0284(12) 0.0196(11) -0.0022(10) -0.0018(11) 0.0014(10)
O2 0.069(2) 0.0579(19) 0.054(2) -0.0031(16) -0.0032(18) 0.0069(17)
O3 0.059(2) 0.0507(17) 0.0363(16) 0.0021(14) -0.0008(16) -0.0012(14)
O4 0.139(4) 0.0581(19) 0.056(2) 0.0108(17) 0.033(2) -0.041(2)
O5 0.0341(14) 0.0472(15) 0.0429(16) 0.0012(13) 0.0029(13) -0.0045(12)
O6 0.0360(17) 0.071(2) 0.069(2) -0.0035(17) 0.0047(17) -0.0135(14)
O7 0.071(2) 0.0439(16) 0.075(2) 0.0071(16) -0.022(2) 0.0003(16)
Zn1 0.0332(3) 0.0276(2) 0.0253(2) 0.00380(17) 0.00172(19) 0.00018(16)

loop_
_atom_type_symbol
_atom_type_description
_atom_type_scat_dispersion_real
_atom_type_scat_dispersion_imag
_atom_type_scat_source
C C 0.0033 0.0016 'International Tables Vol C Tables 4.2.6.8 and 6.1.1.4'
H H 0.0000 0.0000 'International Tables Vol C Tables 4.2.6.8 and 6.1.1.4'
N N 0.0061 0.0033 'International Tables Vol C Tables 4.2.6.8 and 6.1.1.4'
O O 0.0106 0.0060 'International Tables Vol C Tables 4.2.6.8 and 6.1.1.4'
Zn Zn 0.2839 1.4301 'International Tables Vol C Tables 4.2.6.8 and 6.1.1.4'

loop_
_geom_angle_atom_site_label_1
_geom_angle_atom_site_label_2
_geom_angle_atom_site_label_3
_geom_angle
_geom_angle_site_symmetry_1
_geom_angle_site_symmetry_3
C6 C1 C2 119.0(3) . .
N1 C1 C2 119.2(3) . .
N1 C1 C6 121.8(3) . .
C3 C2 C1 119.4(3) . .
C2 C3 C4 121.7(3) . .
C5 C4 C3 120.4(3) . .
C4 C5 C6 120.4(3) . .
C1 C6 C5 118.9(3) . .
C7 C6 C1 118.5(3) . .
C7 C6 C5 122.6(3) . .
C8 C7 C6 119.8(3) . .
C7 C8 C9 118.1(3) . .
C8 C9 C10 122.4(3) . .
N1 C9 C8 124.8(3) . .
N1 C9 C10 112.7(3) . .
N2 C10 C9 124.1(3) . .
N2 C10 O1 112.7(3) . .
O1 C10 C9 123.2(3) . .
N3 C11 C12 127.1(3) . .
N3 C11 O1 112.8(3) . .
O1 C11 C12 120.1(3) . .
C13 C12 C11 118.5(3) . .
C16 C12 C11 123.1(3) . .
C16 C12 C13 118.5(3) . .
N4 C13 C12 123.3(3) . .
N4 C14 C15 122.5(3) . .
C16 C15 C14 119.7(3) . .
C15 C16 C12 118.2(3) . .
C1 N1 Zn1 132.0(2) . .
C9 N1 C1 117.1(3) . .
C9 N1 Zn1 110.9(2) . .
C10 N2 N3 107.3(3) . .
C10 N2 Zn1 118.1(2) . .
N3 N2 Zn1 134.6(2) . .
C11 N3 N2 105.0(3) . .
C13 N4 C14 117.7(3) . .
C13 N4 Zn1 118.9(2) . 3_466
C14 N4 Zn1 123.4(2) . 3_466
O2 N5 O3 114.8(3) . .
O4 N5 O2 124.2(4) . .
O4 N5 O3 121.0(4) . .
O6 N6 O5 117.7(3) . .
O6 N6 O7 123.9(4) . .
O7 N6 O5 118.4(3) . .
C10 O1 C11 102.2(2) . .
N5 O2 Zn1 89.0(2) . .
N5 O3 Zn1 98.0(2) . .
N6 O5 Zn1 117.3(2) . .
N2 Zn1 N1 74.15(10) . .
N2 Zn1 N4 95.15(11) . 3_566
N2 Zn1 O2 92.22(11) . .
N2 Zn1 O3 148.47(12) . .
N4 Zn1 N1 168.98(10) 3_566 .
N4 Zn1 O2 96.32(11) 3_566 .
O2 Zn1 N1 81.70(10) . .
O3 Zn1 N1 94.79(10) . .
O3 Zn1 N4 93.11(11) . 3_566
O3 Zn1 O2 56.59(11) . .
O5 Zn1 N1 92.36(10) . .
O5 Zn1 N2 119.31(11) . .
O5 Zn1 N4 95.31(11) . 3_566
O5 Zn1 O2 145.11(11) . .
O5 Zn1 O3 90.04(11) . .

loop_
_geom_bond_atom_site_label_1
_geom_bond_atom_site_label_2
_geom_bond_distance
_geom_bond_site_symmetry_2
C1 C2 1.426(5) .
C1 C6 1.418(5) .
C1 N1 1.369(4) .
C2 C3 1.362(5) .
C3 C4 1.397(5) .
C4 C5 1.357(5) .
C5 C6 1.423(5) .
C6 C7 1.406(5) .
C7 C8 1.364(5) .
C8 C9 1.402(5) .
C9 C10 1.457(4) .
C9 N1 1.336(4) .
C10 N2 1.283(4) .
C10 O1 1.342(4) .
C11 C12 1.453(5) .
C11 N3 1.295(4) .
C11 O1 1.367(4) .
C12 C13 1.394(5) .
C12 C16 1.390(4) .
C13 N4 1.333(4) .
C14 C15 1.386(5) .
C14 N4 1.341(4) .
C15 C16 1.377(5) .
N1 Zn1 2.394(3) .
N2 N3 1.393(4) .
N2 Zn1 2.055(3) .
N4 Zn1 2.142(3) 3_466
N5 O2 1.241(4) .
N5 O3 1.279(4) .
N5 O4 1.205(4) .
N6 O5 1.290(4) .
N6 O6 1.217(4) .
N6 O7 1.223(4) .
O2 Zn1 2.337(3) .
O3 Zn1 2.124(3) .
O5 Zn1 2.010(3) .
Zn1 N4 2.142(3) 3_566
